data_2019569
loop_
_publ_author_name
'Stetskiv, Andrij'
'Rozdzynska-Kielbik, Beata'
'Pavlyuk, Volodymyr'

_publ_section_title
;
 The Ce~2~Li~0.39~Ni~1.61~Si~2~ structure as a new derivative of the
 AlB~2~ family
;
_journal_issue 6
_journal_name_full 'Acta Crystallographica Section C'
_journal_page_first 622
_journal_page_last 626
_journal_paper_doi 10.1107/S2053229614011589
_journal_volume 70
_journal_year 2014
_chemical_formula_iupac 'Ce2 Li0.39 Ni1.61 Si2'
_chemical_formula_moiety 'Ce2 Li0.39 Ni1.61 Si2'
_chemical_formula_sum 'Ce2 Li0.39 Ni1.61 Si2'
_chemical_formula_weight 433.38
_chemical_name_systematic
;
Dicerium di(lithium/nickel) disilicide
;
_space_group_IT_number 187
_symmetry_cell_setting hexagonal
_symmetry_space_group_name_Hall 'P -6 2'
_symmetry_space_group_name_H-M 'P -6 m 2'
_atom_sites_solution_primary direct
_atom_sites_solution_secondary difmap
_audit_creation_method SHELXL-97
_cell_angle_alpha 90.00
_cell_angle_beta 90.00
_cell_angle_gamma 120.00
_cell_formula_units_Z 1
_cell_length_a 4.0596(3)
_cell_length_b 4.0596(3)
_cell_length_c 8.4011(17)
_cell_measurement_reflns_used 136
_cell_measurement_temperature 293(2)
_cell_measurement_theta_max 27.26
_cell_measurement_theta_min 2.42
_cell_volume 119.90(3)
_computing_cell_refinement 'CrysAlis CCD (Oxford Diffraction, 2008)'
_computing_data_collection 'CrysAlis CCD (Oxford Diffraction, 2008)'
_computing_data_reduction 'CrysAlis RED (Oxford Diffraction, 2008)'
_computing_molecular_graphics 'DIAMOND (Brandenburg, 2006)'
_computing_publication_material 'SHELXL97 (Sheldrick, 2008)/publCIF (Westrip, 2010)'
_computing_structure_refinement 'SHELXL97 (Sheldrick, 2008)'
_computing_structure_solution 'SHELXS97 (Sheldrick, 2008)'
_diffrn_ambient_temperature 293(2)
_diffrn_detector_area_resol_mean 0
_diffrn_measured_fraction_theta_full 1.000
_diffrn_measured_fraction_theta_max 1.000
_diffrn_measurement_device_type 'Oxford Diffraction Xcalibur3 CCD'
_diffrn_measurement_method '\w scans'
_diffrn_radiation_monochromator graphite
_diffrn_radiation_source 'fine-focus sealed tube'
_diffrn_radiation_type MoK\a
_diffrn_radiation_wavelength 0.71073
_diffrn_reflns_av_R_equivalents 0.1186
_diffrn_reflns_av_sigmaI/netI 0.0540
_diffrn_reflns_limit_h_max 5
_diffrn_reflns_limit_h_min -5
_diffrn_reflns_limit_k_max 5
_diffrn_reflns_limit_k_min -5
_diffrn_reflns_limit_l_max 10
_diffrn_reflns_limit_l_min -10
_diffrn_reflns_number 1089
_diffrn_reflns_theta_full 27.29
_diffrn_reflns_theta_max 27.29
_diffrn_reflns_theta_min 2.42
_diffrn_standards_decay_% 0
_diffrn_standards_interval_count 0
_diffrn_standards_interval_time 0
_diffrn_standards_number 0
_exptl_absorpt_coefficient_mu 25.155
_exptl_absorpt_correction_T_max 0.787
_exptl_absorpt_correction_T_min 0.228
_exptl_absorpt_correction_type analytical
_exptl_absorpt_process_details '(CrysAlis RED; Oxford Diffraction, 2008)'
_exptl_crystal_colour grey
_exptl_crystal_density_diffrn 6.002
_exptl_crystal_density_meas 5.97
_exptl_crystal_density_method 'not measured'
_exptl_crystal_description plate
_exptl_crystal_F_000 190.1
_exptl_crystal_size_max 0.07
_exptl_crystal_size_mid 0.06
_exptl_crystal_size_min 0.01
_refine_diff_density_max 1.078
_refine_diff_density_min -1.427
_refine_ls_abs_structure_details 'Flack (1983), 56 Friedel pairs'
_refine_ls_abs_structure_Flack 0.4(3)
_refine_ls_extinction_method none
_refine_ls_goodness_of_fit_ref 1.302
_refine_ls_matrix_type full
_refine_ls_number_parameters 13
_refine_ls_number_reflns 141
_refine_ls_number_restraints 0
_refine_ls_restrained_S_all 1.302
_refine_ls_R_factor_all 0.0310
_refine_ls_R_factor_gt 0.0254
_refine_ls_shift/su_max 0.055
_refine_ls_shift/su_mean 0.026
_refine_ls_structure_factor_coef Fsqd
_refine_ls_weighting_details 'calc w=1/[\s^2^(Fo^2^)+(0.0328P)^2^+0.0000P] where P=(Fo^2^+2Fc^2^)/3'
_refine_ls_weighting_scheme calc
_refine_ls_wR_factor_gt 0.0933
_refine_ls_wR_factor_ref 0.0989
_reflns_number_gt 133
_reflns_number_total 141
_reflns_threshold_expression I>2sigma(I)
_cod_data_source_file ov3049sup1.cf
_cod_data_source_block I
_cod_depositor_comments 'Adding full bibliography for 2019569.cif.'
_cod_database_code 2019569
_cod_database_fobs_code 2019569

loop_
_symmetry_equiv_pos_as_xyz
'x, y, z'
'-x+y, -x, -z'
'-y, x-y, z'
'x, y, -z'
'-x+y, -x, z'
'-y, x-y, -z'
'-y, -x, -z'
'-x+y, y, -z'
'x, x-y, -z'
'-x+y, y, z'
'x, x-y, z'
'-y, -x, z'

loop_
_atom_site_type_symbol
_atom_site_label
_atom_site_fract_x
_atom_site_fract_y
_atom_site_fract_z
_atom_site_U_iso_or_equiv
_atom_site_adp_type
_atom_site_calc_flag
_atom_site_refinement_flags
_atom_site_occupancy
_atom_site_symmetry_multiplicity
Ce Ce1 0.0000 0.0000 0.24999(12) 0.0102(6) Uani d S 1 6
Ni Ni2 0.6667 0.3333 0.0000 0.008(3) Uani d S 1 12
Ni Ni3 0.6667 0.3333 0.5000 0.015(5) Uani d SP 0.606(15) 12
Li Li3 0.6667 0.3333 0.5000 0.015(5) Uani d SP 0.394(15) 12
Si Si4 0.3333 0.6667 0.0000 0.022(8) Uani d S 1 12
Si Si5 0.3333 0.6667 0.5000 0.021(8) Uani d S 1 12

loop_
_atom_site_aniso_label
_atom_site_aniso_U_11
_atom_site_aniso_U_22
_atom_site_aniso_U_33
_atom_site_aniso_U_12
_atom_site_aniso_U_13
_atom_site_aniso_U_23
Ce1 0.0121(8) 0.0121(8) 0.0064(7) 0.0061(4) 0.000 0.000
Ni2 0.008(4) 0.008(4) 0.010(6) 0.0038(18) 0.000 0.000
Ni3 0.013(7) 0.013(7) 0.019(11) 0.006(3) 0.000 0.000
Li3 0.013(7) 0.013(7) 0.019(11) 0.006(3) 0.000 0.000
Si4 0.026(11) 0.026(11) 0.013(15) 0.013(6) 0.000 0.000
Si5 0.029(12) 0.029(12) 0.005(13) 0.015(6) 0.000 0.000

loop_
_atom_type_symbol
_atom_type_description
_atom_type_scat_dispersion_real
_atom_type_scat_dispersion_imag
_atom_type_scat_source
Ce Ce -0.2486 2.6331 'International Tables Vol C Tables 4.2.6.8 and 6.1.1.4'
Ni Ni 0.3393 1.1124 'International Tables Vol C Tables 4.2.6.8 and 6.1.1.4'
Si Si 0.0817 0.0704 'International Tables Vol C Tables 4.2.6.8 and 6.1.1.4'
Li Li -0.0003 0.0001 'International Tables Vol C Tables 4.2.6.8 and 6.1.1.4'

loop_
_geom_angle_atom_site_label_1
_geom_angle_atom_site_label_2
_geom_angle_atom_site_label_3
_geom_angle_site_symmetry_1
_geom_angle_site_symmetry_3
_geom_angle
Si4 Ce1 Ni2 1_445 1_445 43.724(11)
Si4 Ce1 Si4 1_445 1_545 80.33(2)
Ni2 Ce1 Si4 1_445 1_545 43.724(11)
Si4 Ce1 Ni2 1_445 1_455 43.724(11)
Ni2 Ce1 Ni2 1_445 1_455 80.33(2)
Si4 Ce1 Ni2 1_545 1_455 96.28(3)
Si4 Ce1 Ni2 1_445 . 96.28(3)
Ni2 Ce1 Ni2 1_445 . 80.33(2)
Si4 Ce1 Ni2 1_545 . 43.724(11)
Ni2 Ce1 Ni2 1_455 . 80.33(2)
Si4 Ce1 Si4 1_445 . 80.33(2)
Ni2 Ce1 Si4 1_445 . 96.28(3)
Si4 Ce1 Si4 1_545 . 80.33(2)
Ni2 Ce1 Si4 1_455 . 43.724(11)
Ni2 Ce1 Si4 . . 43.724(11)
Si4 Ce1 Si5 1_445 . 136.276(4)
Ni2 Ce1 Si5 1_445 . 180.00(3)
Si4 Ce1 Si5 1_545 . 136.276(4)
Ni2 Ce1 Si5 1_455 . 99.674(9)
Ni2 Ce1 Si5 . . 99.674(9)
Si4 Ce1 Si5 . . 83.727(12)
Si4 Ce1 Ni3 1_445 . 180.00(3)
Ni2 Ce1 Ni3 1_445 . 136.276(4)
Si4 Ce1 Ni3 1_545 . 99.674(9)
Ni2 Ce1 Ni3 1_455 . 136.276(4)
Ni2 Ce1 Ni3 . . 83.727(12)
Si4 Ce1 Ni3 . . 99.674(9)
Si5 Ce1 Ni3 . . 43.723(11)
Si4 Ce1 Si5 1_445 1_545 136.276(4)
Ni2 Ce1 Si5 1_445 1_545 99.674(9)
Si4 Ce1 Si5 1_545 1_545 83.727(12)
Ni2 Ce1 Si5 1_455 1_545 180.00(3)
Ni2 Ce1 Si5 . 1_545 99.674(9)
Si4 Ce1 Si5 . 1_545 136.276(4)
Si5 Ce1 Si5 . 1_545 80.32(2)
Ni3 Ce1 Si5 . 1_545 43.723(11)
Si4 Ce1 Li3 1_445 1_455 99.674(9)
Ni2 Ce1 Li3 1_445 1_455 136.276(4)
Si4 Ce1 Li3 1_545 1_455 180.00(3)
Ni2 Ce1 Li3 1_455 1_455 83.727(12)
Ni2 Ce1 Li3 . 1_455 136.276(4)
Si4 Ce1 Li3 . 1_455 99.674(9)
Si5 Ce1 Li3 . 1_455 43.723(11)
Ni3 Ce1 Li3 . 1_455 80.32(2)
Si5 Ce1 Li3 1_545 1_455 96.27(3)
Si4 Ce1 Ni3 1_445 1_455 99.674(9)
Ni2 Ce1 Ni3 1_445 1_455 136.276(4)
Si4 Ce1 Ni3 1_545 1_455 180.00(3)
Ni2 Ce1 Ni3 1_455 1_455 83.727(12)
Ni2 Ce1 Ni3 . 1_455 136.276(4)
Si4 Ce1 Ni3 . 1_455 99.674(9)
Si5 Ce1 Ni3 . 1_455 43.723(11)
Ni3 Ce1 Ni3 . 1_455 80.32(2)
Si5 Ce1 Ni3 1_545 1_455 96.27(3)
Li3 Ce1 Ni3 1_455 1_455 0.0
Si4 Ni2 Si4 1_655 1_545 120.0
Si4 Ni2 Si4 1_655 . 120.0
Si4 Ni2 Si4 1_545 . 120.0
Si4 Ni2 Ce1 1_655 2 138.138(15)
Si4 Ni2 Ce1 1_545 2 68.138(5)
Si4 Ni2 Ce1 . 2 68.138(5)
Si4 Ni2 Ce1 1_655 2_655 68.138(5)
Si4 Ni2 Ce1 1_545 2_655 68.138(5)
Si4 Ni2 Ce1 . 2_655 138.138(15)
Ce1 Ni2 Ce1 2 2_655 80.33(2)
Si4 Ni2 Ce1 1_655 1_665 68.138(5)
Si4 Ni2 Ce1 1_545 1_665 138.138(15)
Si4 Ni2 Ce1 . 1_665 68.138(5)
Ce1 Ni2 Ce1 2 1_665 136.276(11)
Ce1 Ni2 Ce1 2_655 1_665 136.276(11)
Si4 Ni2 Ce1 1_655 1_655 68.138(5)
Si4 Ni2 Ce1 1_545 1_655 68.138(5)
Si4 Ni2 Ce1 . 1_655 138.138(15)
Ce1 Ni2 Ce1 2 1_655 136.276(11)
Ce1 Ni2 Ce1 2_655 1_655 83.72(3)
Ce1 Ni2 Ce1 1_665 1_655 80.33(2)
Si4 Ni2 Ce1 1_655 2_665 68.138(5)
Si4 Ni2 Ce1 1_545 2_665 138.138(15)
Si4 Ni2 Ce1 . 2_665 68.138(5)
Ce1 Ni2 Ce1 2 2_665 80.33(2)
Ce1 Ni2 Ce1 2_655 2_665 80.33(2)
Ce1 Ni2 Ce1 1_665 2_665 83.72(3)
Ce1 Ni2 Ce1 1_655 2_665 136.276(11)
Si4 Ni2 Ce1 1_655 . 138.138(15)
Si4 Ni2 Ce1 1_545 . 68.138(5)
Si4 Ni2 Ce1 . . 68.138(5)
Ce1 Ni2 Ce1 2 . 83.72(3)
Ce1 Ni2 Ce1 2_655 . 136.276(11)
Ce1 Ni2 Ce1 1_665 . 80.33(2)
Ce1 Ni2 Ce1 1_655 . 80.33(2)
Ce1 Ni2 Ce1 2_665 . 136.276(11)
Si5 Ni3 Si5 1_655 1_545 120.0
Si5 Ni3 Si5 1_655 . 120.0
Si5 Ni3 Si5 1_545 . 120.0
Si5 Ni3 Ce1 1_655 . 138.136(15)
Si5 Ni3 Ce1 1_545 . 68.139(5)
Si5 Ni3 Ce1 . . 68.139(5)
Si5 Ni3 Ce1 1_655 1_655 68.139(5)
Si5 Ni3 Ce1 1_545 1_655 68.139(5)
Si5 Ni3 Ce1 . 1_655 138.136(15)
Ce1 Ni3 Ce1 . 1_655 80.32(2)
Si5 Ni3 Ce1 1_655 2_666 68.139(5)
Si5 Ni3 Ce1 1_545 2_666 138.136(15)
Si5 Ni3 Ce1 . 2_666 68.139(5)
Ce1 Ni3 Ce1 . 2_666 136.277(11)
Ce1 Ni3 Ce1 1_655 2_666 136.277(11)
Si5 Ni3 Ce1 1_655 2_656 68.139(5)
Si5 Ni3 Ce1 1_545 2_656 68.139(5)
Si5 Ni3 Ce1 . 2_656 138.136(15)
Ce1 Ni3 Ce1 . 2_656 136.277(11)
Ce1 Ni3 Ce1 1_655 2_656 83.73(3)
Ce1 Ni3 Ce1 2_666 2_656 80.32(2)
Si5 Ni3 Ce1 1_655 1_665 68.139(5)
Si5 Ni3 Ce1 1_545 1_665 138.136(15)
Si5 Ni3 Ce1 . 1_665 68.139(5)
Ce1 Ni3 Ce1 . 1_665 80.32(2)
Ce1 Ni3 Ce1 1_655 1_665 80.32(2)
Ce1 Ni3 Ce1 2_666 1_665 83.73(3)
Ce1 Ni3 Ce1 2_656 1_665 136.277(11)
Si5 Ni3 Ce1 1_655 2_556 138.136(15)
Si5 Ni3 Ce1 1_545 2_556 68.139(5)
Si5 Ni3 Ce1 . 2_556 68.139(5)
Ce1 Ni3 Ce1 . 2_556 83.73(3)
Ce1 Ni3 Ce1 1_655 2_556 136.277(11)
Ce1 Ni3 Ce1 2_666 2_556 80.32(2)
Ce1 Ni3 Ce1 2_656 2_556 80.32(2)
Ce1 Ni3 Ce1 1_665 2_556 136.277(11)
Ni2 Si4 Ni2 1_565 1_455 120.0
Ni2 Si4 Ni2 1_565 . 120.0
Ni2 Si4 Ni2 1_455 . 120.0
Ni2 Si4 Ce1 1_565 2 138.138(15)
Ni2 Si4 Ce1 1_455 2 68.138(5)
Ni2 Si4 Ce1 . 2 68.138(5)
Ni2 Si4 Ce1 1_565 2_565 68.138(5)
Ni2 Si4 Ce1 1_455 2_565 68.138(5)
Ni2 Si4 Ce1 . 2_565 138.138(15)
Ce1 Si4 Ce1 2 2_565 80.33(2)
Ni2 Si4 Ce1 1_565 1_665 68.138(5)
Ni2 Si4 Ce1 1_455 1_665 138.138(15)
Ni2 Si4 Ce1 . 1_665 68.138(5)
Ce1 Si4 Ce1 2 1_665 136.276(11)
Ce1 Si4 Ce1 2_565 1_665 136.276(11)
Ni2 Si4 Ce1 1_565 1_565 68.138(5)
Ni2 Si4 Ce1 1_455 1_565 68.138(5)
Ni2 Si4 Ce1 . 1_565 138.138(15)
Ce1 Si4 Ce1 2 1_565 136.276(11)
Ce1 Si4 Ce1 2_565 1_565 83.72(3)
Ce1 Si4 Ce1 1_665 1_565 80.33(2)
Ni2 Si4 Ce1 1_565 2_665 68.138(5)
Ni2 Si4 Ce1 1_455 2_665 138.138(15)
Ni2 Si4 Ce1 . 2_665 68.138(5)
Ce1 Si4 Ce1 2 2_665 80.33(2)
Ce1 Si4 Ce1 2_565 2_665 80.33(2)
Ce1 Si4 Ce1 1_665 2_665 83.72(3)
Ce1 Si4 Ce1 1_565 2_665 136.276(11)
Ni2 Si4 Ce1 1_565 . 138.138(15)
Ni2 Si4 Ce1 1_455 . 68.138(5)
Ni2 Si4 Ce1 . . 68.138(5)
Ce1 Si4 Ce1 2 . 83.72(3)
Ce1 Si4 Ce1 2_565 . 136.276(11)
Ce1 Si4 Ce1 1_665 . 80.33(2)
Ce1 Si4 Ce1 1_565 . 80.33(2)
Ce1 Si4 Ce1 2_665 . 136.276(11)
Li3 Si5 Li3 1_565 1_455 120.0
Li3 Si5 Ni3 1_565 1_565 0.0
Li3 Si5 Ni3 1_455 1_565 120.0
Li3 Si5 Ni3 1_565 1_455 120.0
Li3 Si5 Ni3 1_455 1_455 0.0
Ni3 Si5 Ni3 1_565 1_455 120.0
Li3 Si5 Ni3 1_565 . 120.0
Li3 Si5 Ni3 1_455 . 120.0
Ni3 Si5 Ni3 1_565 . 120.0
Ni3 Si5 Ni3 1_455 . 120.0
Li3 Si5 Ce1 1_565 . 138.136(15)
Li3 Si5 Ce1 1_455 . 68.139(5)
Ni3 Si5 Ce1 1_565 . 138.136(15)
Ni3 Si5 Ce1 1_455 . 68.139(5)
Ni3 Si5 Ce1 . . 68.139(5)
Li3 Si5 Ce1 1_565 1_565 68.139(5)
Li3 Si5 Ce1 1_455 1_565 68.139(5)
Ni3 Si5 Ce1 1_565 1_565 68.139(5)
Ni3 Si5 Ce1 1_455 1_565 68.139(5)
Ni3 Si5 Ce1 . 1_565 138.136(15)
Ce1 Si5 Ce1 . 1_565 80.32(2)
Li3 Si5 Ce1 1_565 2_666 68.139(5)
Li3 Si5 Ce1 1_455 2_666 138.136(15)
Ni3 Si5 Ce1 1_565 2_666 68.139(5)
Ni3 Si5 Ce1 1_455 2_666 138.136(15)
Ni3 Si5 Ce1 . 2_666 68.139(5)
Ce1 Si5 Ce1 . 2_666 136.277(11)
Ce1 Si5 Ce1 1_565 2_666 136.277(11)
Li3 Si5 Ce1 1_565 2_566 68.139(5)
Li3 Si5 Ce1 1_455 2_566 68.139(5)
Ni3 Si5 Ce1 1_565 2_566 68.139(5)
Ni3 Si5 Ce1 1_455 2_566 68.139(5)
Ni3 Si5 Ce1 . 2_566 138.136(15)
Ce1 Si5 Ce1 . 2_566 136.277(11)
Ce1 Si5 Ce1 1_565 2_566 83.73(3)
Ce1 Si5 Ce1 2_666 2_566 80.32(2)
Li3 Si5 Ce1 1_565 1_665 68.139(5)
Li3 Si5 Ce1 1_455 1_665 138.136(15)
Ni3 Si5 Ce1 1_565 1_665 68.139(5)
Ni3 Si5 Ce1 1_455 1_665 138.136(15)
Ni3 Si5 Ce1 . 1_665 68.139(5)
Ce1 Si5 Ce1 . 1_665 80.32(2)
Ce1 Si5 Ce1 1_565 1_665 80.32(2)
Ce1 Si5 Ce1 2_666 1_665 83.73(3)
Ce1 Si5 Ce1 2_566 1_665 136.277(11)
Li3 Si5 Ce1 1_565 2_556 138.136(15)
Li3 Si5 Ce1 1_455 2_556 68.139(5)
Ni3 Si5 Ce1 1_565 2_556 138.136(15)
Ni3 Si5 Ce1 1_455 2_556 68.139(5)
Ni3 Si5 Ce1 . 2_556 68.139(5)
Ce1 Si5 Ce1 . 2_556 83.73(3)
Ce1 Si5 Ce1 1_565 2_556 136.277(11)
Ce1 Si5 Ce1 2_666 2_556 80.32(2)
Ce1 Si5 Ce1 2_566 2_556 80.32(2)
Ce1 Si5 Ce1 1_665 2_556 136.277(11)

loop_
_geom_bond_atom_site_label_1
_geom_bond_atom_site_label_2
_geom_bond_site_symmetry_2
_geom_bond_distance
Ce1 Si4 1_445 3.1471(7)
Ce1 Ni2 1_445 3.1471(7)
Ce1 Si4 1_545 3.1471(7)
Ce1 Ni2 1_455 3.1471(7)
Ce1 Ni2 . 3.1471(7)
Ce1 Si4 . 3.1471(7)
Ce1 Si5 . 3.1472(7)
Ce1 Ni3 . 3.1472(7)
Ce1 Si5 1_545 3.1472(7)
Ce1 Li3 1_455 3.1472(7)
Ce1 Ni3 1_455 3.1472(7)
Ni2 Si4 1_655 2.34381(17)
Ni2 Si4 1_545 2.34381(17)
Ni2 Si4 . 2.34381(17)
Ni2 Ce1 2 3.1471(7)
Ni2 Ce1 2_655 3.1471(7)
Ni2 Ce1 1_665 3.1471(7)
Ni2 Ce1 1_655 3.1471(7)
Ni2 Ce1 2_665 3.1471(7)
Ni3 Si5 1_655 2.34381(17)
Ni3 Si5 1_545 2.34381(17)
Ni3 Si5 . 2.34381(17)
Ni3 Ce1 1_655 3.1472(7)
Ni3 Ce1 2_666 3.1472(7)
Ni3 Ce1 2_656 3.1472(7)
Ni3 Ce1 1_665 3.1472(7)
Ni3 Ce1 2_556 3.1472(7)
Si4 Ni2 1_565 2.34381(17)
Si4 Ni2 1_455 2.34381(17)
Si4 Ce1 2 3.1471(7)
Si4 Ce1 2_565 3.1471(7)
Si4 Ce1 1_665 3.1471(7)
Si4 Ce1 1_565 3.1471(7)
Si4 Ce1 2_665 3.1471(7)
Si5 Li3 1_565 2.34381(17)
Si5 Li3 1_455 2.34381(17)
Si5 Ni3 1_565 2.34381(17)
Si5 Ni3 1_455 2.34381(17)
Si5 Ce1 1_565 3.1472(7)
Si5 Ce1 2_666 3.1472(7)
Si5 Ce1 2_566 3.1472(7)
Si5 Ce1 1_665 3.1472(7)
Si5 Ce1 2_556 3.1472(7)
